data_7203360
loop_
_publ_author_name
'Beghidja, Adel'
'Rogez, Guillaume'
'Rabu, Pierre'
'Welter, Richard'
'Drillon, Marc'

_publ_section_title
;
 An approach to chiral magnets using ?-hydroxycarboxylates
;
_journal_issue 26
_journal_name_full 'Journal of Materials Chemistry'
_journal_page_first 2715
_journal_paper_doi 10.1039/b603014a
_journal_volume 16
_journal_year 2006
_chemical_formula_moiety 'C4 H6 Co0.37 Mn0.63 O6'
_chemical_formula_sum 'C4 H6 Co0.37 Mn0.63 O6'
_chemical_formula_weight 206.50
_chemical_name_systematic
;
?
;
_space_group_IT_number 19
_symmetry_cell_setting orthorhombic
_symmetry_space_group_name_Hall 'P 2ac 2ab'
_symmetry_space_group_name_H-M 'P 21 21 21'
_atom_sites_solution_hydrogens geom
_atom_sites_solution_primary direct
_atom_sites_solution_secondary difmap
_audit_creation_date 20-05-04
_audit_creation_method SHELXL-97
_cell_angle_alpha 90.000
_cell_angle_beta 90.000
_cell_angle_gamma 90.000
_cell_formula_units_Z 4
_cell_length_a 7.881(5)
_cell_length_b 8.942(5)
_cell_length_c 8.996(5)
_cell_measurement_reflns_used 4202
_cell_measurement_temperature 173(2)
_cell_measurement_theta_max 30.034
_cell_measurement_theta_min 0.998
_cell_volume 634.0(6)
_computing_cell_refinement 'Denzo (Nonius B.V., 1998)'
_computing_data_collection 'Collect (Nonius B.V., 1998)'
_computing_data_reduction 'Denzo (Nonius B.V., 1998)'
_computing_molecular_graphics 'PLATON 98 (Spek, 1998)'
_computing_publication_material 'SHELXL-97 (Sheldrick, 1997)'
_computing_structure_refinement 'SHELXL-97 (Sheldrick, 1997)'
_computing_structure_solution 'SHELXS-97 (Sheldrick, 1997)'
_diffrn_ambient_temperature 173(2)
_diffrn_measured_fraction_theta_full 0.996
_diffrn_measured_fraction_theta_max 0.996
_diffrn_measurement_device_type KappaCCD
_diffrn_measurement_method '\p scans'
_diffrn_radiation_monochromator graphite
_diffrn_radiation_source 'fine-focus sealed tube'
_diffrn_radiation_type MoK\a
_diffrn_radiation_wavelength 0.71069
_diffrn_reflns_av_R_equivalents 0.0406
_diffrn_reflns_av_sigmaI/netI 0.0289
_diffrn_reflns_limit_h_max 11
_diffrn_reflns_limit_h_min -11
_diffrn_reflns_limit_k_max 12
_diffrn_reflns_limit_k_min -12
_diffrn_reflns_limit_l_max 12
_diffrn_reflns_limit_l_min -9
_diffrn_reflns_number 6577
_diffrn_reflns_theta_full 30.05
_diffrn_reflns_theta_max 30.05
_diffrn_reflns_theta_min 3.21
_exptl_absorpt_coefficient_mu 2.291
_exptl_absorpt_correction_type none
_exptl_crystal_colour Pink
_exptl_crystal_density_diffrn 2.164
_exptl_crystal_density_method 'not measured'
_exptl_crystal_description prism
_exptl_crystal_F_000 415
_exptl_crystal_size_max 0.10
_exptl_crystal_size_mid 0.10
_exptl_crystal_size_min 0.10
_refine_diff_density_max 0.259
_refine_diff_density_min -0.455
_refine_diff_density_rms 0.059
_refine_ls_abs_structure_details 'Flack H D (1983), Acta Cryst. A39, 876-881'
_refine_ls_abs_structure_Flack 0.002(12)
_refine_ls_extinction_method none
_refine_ls_goodness_of_fit_ref 1.109
_refine_ls_hydrogen_treatment mixed
_refine_ls_matrix_type full
_refine_ls_number_parameters 112
_refine_ls_number_reflns 1852
_refine_ls_number_restraints 0
_refine_ls_restrained_S_all 1.109
_refine_ls_R_factor_all 0.0177
_refine_ls_R_factor_gt 0.0174
_refine_ls_shift/su_max 0.001
_refine_ls_shift/su_mean 0.000
_refine_ls_structure_factor_coef Fsqd
_refine_ls_weighting_details 'calc w=1/[\s^2^(Fo^2^)+(0.0093P)^2^+0.1611P] where P=(Fo^2^+2Fc^2^)/3'
_refine_ls_weighting_scheme calc
_refine_ls_wR_factor_gt 0.0425
_refine_ls_wR_factor_ref 0.0426
_reflns_number_gt 1832
_reflns_number_total 1852
_reflns_threshold_expression >2sigma(I)
_cod_data_source_file b603014a.txt
_cod_data_source_block welt6
_cod_database_code 7203360

loop_
_symmetry_equiv_pos_as_xyz
'x, y, z'
'-x+1/2, -y, z+1/2'
'x+1/2, -y+1/2, -z'
'-x, y+1/2, -z+1/2'

loop_
_atom_site_label
_atom_site_type_symbol
_atom_site_fract_x
_atom_site_fract_y
_atom_site_fract_z
_atom_site_U_iso_or_equiv
_atom_site_adp_type
_atom_site_occupancy
_atom_site_symmetry_multiplicity
_atom_site_calc_flag
_atom_site_refinement_flags
_atom_site_disorder_assembly
_atom_site_disorder_group
Co Co 0.59823(2) 0.43049(2) 0.61123(2) 0.00996(5) Uani 0.37 1 d P . .
Mn Mn 0.59823(2) 0.43049(2) 0.61123(2) 0.00996(5) Uani 0.63 1 d P . .
O1 O 0.70219(12) 0.50102(11) 0.40375(12) 0.01505(19) Uani 1 1 d . . .
O2 O 0.84507(13) 0.38203(12) 0.68876(11) 0.0159(2) Uani 1 1 d . . .
O3 O 0.38225(13) 0.46707(12) 0.46265(12) 0.0165(2) Uani 1 1 d . . .
O4 O 0.57781(13) 0.65712(11) 0.67420(12) 0.01450(19) Uani 1 1 d . . .
O5 O 0.41741(13) 0.39925(11) 0.77631(12) 0.0154(2) Uani 1 1 d . . .
O6 O 0.57459(13) 0.18645(11) 0.54662(13) 0.0145(2) Uani 1 1 d . . .
C1 C 0.60622(17) 0.55888(14) 0.30986(14) 0.0125(2) Uani 1 1 d . . .
C2 C 0.41445(16) 0.55596(14) 0.33504(14) 0.0118(2) Uani 1 1 d . . .
H2 H 0.3595 0.5075 0.2472 0.014 Uiso 1 1 calc . . .
C3 C 0.34181(17) 0.71285(15) 0.35263(17) 0.0142(3) Uani 1 1 d . . .
H3A H 0.3607 0.7473 0.4559 0.017 Uiso 1 1 calc . . .
H3B H 0.4030 0.7819 0.2853 0.017 Uiso 1 1 calc . . .
C4 C 0.65328(17) 0.78076(15) 0.68204(15) 0.0112(2) Uani 1 1 d . . .
H1 H 0.507(4) 0.170(3) 0.472(4) 0.075(10) Uiso 1 1 d . . .
H3 H 0.534(3) 0.144(3) 0.619(3) 0.039(6) Uiso 1 1 d . . .
H4 H 0.296(3) 0.426(2) 0.458(2) 0.025(5) Uiso 1 1 d . . .

loop_
_atom_site_aniso_label
_atom_site_aniso_U_11
_atom_site_aniso_U_22
_atom_site_aniso_U_33
_atom_site_aniso_U_23
_atom_site_aniso_U_13
_atom_site_aniso_U_12
Co 0.00837(8) 0.00989(9) 0.01163(9) -0.00048(7) 0.00075(7) 0.00040(7)
Mn 0.00837(8) 0.00989(9) 0.01163(9) -0.00048(7) 0.00075(7) 0.00040(7)
O1 0.0111(4) 0.0199(5) 0.0142(5) 0.0009(4) 0.0008(4) 0.0013(4)
O2 0.0157(4) 0.0174(5) 0.0146(5) -0.0029(4) -0.0021(4) 0.0004(4)
O3 0.0111(5) 0.0183(5) 0.0200(5) 0.0084(4) -0.0030(4) -0.0049(4)
O4 0.0142(5) 0.0096(4) 0.0197(5) -0.0018(4) 0.0017(4) -0.0022(3)
O5 0.0145(5) 0.0115(4) 0.0202(5) 0.0008(4) 0.0054(4) -0.0014(4)
O6 0.0152(5) 0.0149(5) 0.0136(5) 0.0013(4) 0.0007(4) 0.0002(4)
C1 0.0134(5) 0.0104(5) 0.0137(6) -0.0027(4) 0.0003(5) -0.0003(5)
C2 0.0111(5) 0.0111(5) 0.0132(5) 0.0005(5) -0.0007(4) 0.0003(5)
C3 0.0113(5) 0.0109(5) 0.0206(7) 0.0005(5) -0.0027(5) 0.0007(4)
C4 0.0127(6) 0.0111(6) 0.0097(6) 0.0007(5) 0.0002(5) -0.0006(4)

loop_
_atom_type_symbol
_atom_type_description
_atom_type_scat_dispersion_real
_atom_type_scat_dispersion_imag
_atom_type_scat_source
C C 0.0033 0.0016 'International Tables Vol C Tables 4.2.6.8 and 6.1.1.4'
H H 0.0000 0.0000 'International Tables Vol C Tables 4.2.6.8 and 6.1.1.4'
O O 0.0106 0.0060 'International Tables Vol C Tables 4.2.6.8 and 6.1.1.4'
Co Co 0.3494 0.9721 'International Tables Vol C Tables 4.2.6.8 and 6.1.1.4'
Mn Mn 0.3368 0.7283 'International Tables Vol C Tables 4.2.6.8 and 6.1.1.4'

loop_
_geom_angle_atom_site_label_1
_geom_angle_atom_site_label_2
_geom_angle_atom_site_label_3
_geom_angle
_geom_angle_site_symmetry_1
_geom_angle_site_symmetry_3
_geom_angle_publ_flag
O5 Co O4 83.39(4) . . ?
O5 Co O2 111.61(6) . . ?
O4 Co O2 100.29(4) . . ?
O5 Co O1 158.22(4) . . ?
O4 Co O1 88.87(5) . . ?
O2 Co O1 89.76(5) . . ?
O5 Co O3 85.59(6) . . ?
O4 Co O3 87.77(4) . . ?
O2 Co O3 161.59(4) . . ?
O1 Co O3 73.76(5) . . ?
O5 Co O6 89.86(4) . . ?
O4 Co O6 170.88(4) . . ?
O2 Co O6 87.87(4) . . ?
O1 Co O6 95.27(5) . . ?
O3 Co O6 85.60(4) . . ?
O5 Mn O4 83.39(4) . . ?
O5 Mn O2 111.61(6) . . ?
O4 Mn O2 100.29(4) . . ?
O5 Mn O1 158.22(4) . . ?
O4 Mn O1 88.87(5) . . ?
O2 Mn O1 89.76(5) . . ?
O5 Mn O3 85.59(6) . . ?
O4 Mn O3 87.77(4) . . ?
O2 Mn O3 161.59(4) . . ?
O1 Mn O3 73.76(5) . . ?
O5 Mn O6 89.86(4) . . ?
O4 Mn O6 170.88(4) . . ?
O2 Mn O6 87.87(4) . . ?
O1 Mn O6 95.27(5) . . ?
O3 Mn O6 85.60(4) . . ?
C1 O1 Co 118.85(9) . . ?
C1 O1 Mn 118.85(9) . . ?
Co O1 Mn 0.000(13) . . ?
C1 O2 Co 118.45(9) 2_665 . ?
C1 O2 Mn 118.45(9) 2_665 . ?
Co O2 Mn 0.000(10) . . ?
C2 O3 Co 116.01(8) . . ?
C2 O3 Mn 116.01(8) . . ?
Co O3 Mn 0.000(13) . . ?
C2 O3 H4 112.4(15) . . ?
Co O3 H4 130.1(15) . . ?
Mn O3 H4 130.1(15) . . ?
C4 O4 Co 145.42(10) . . ?
C4 O4 Mn 145.42(10) . . ?
Co O4 Mn 0.000(14) . . ?
C4 O5 Co 129.19(9) 4_646 . ?
C4 O5 Mn 129.19(9) 4_646 . ?
Co O5 Mn 0.000(7) . . ?
Mn O6 Co 0.000(13) . . ?
Mn O6 H1 114(2) . . ?
Co O6 H1 114(2) . . ?
Mn O6 H3 105.7(18) . . ?
Co O6 H3 105.7(18) . . ?
H1 O6 H3 108(2) . . ?
O1 C1 O2 124.79(13) . 2_664 ?
O1 C1 C2 119.51(12) . . ?
O2 C1 C2 115.66(12) 2_664 . ?
O3 C2 C3 111.38(12) . . ?
O3 C2 C1 107.83(11) . . ?
C3 C2 C1 111.79(11) . . ?
O3 C2 H2 108.6 . . ?
C3 C2 H2 108.6 . . ?
C1 C2 H2 108.6 . . ?
C4 C3 C2 112.38(11) 3_466 . ?
C4 C3 H3A 109.1 3_466 . ?
C2 C3 H3A 109.1 . . ?
C4 C3 H3B 109.1 3_466 . ?
C2 C3 H3B 109.1 . . ?
H3A C3 H3B 107.9 . . ?
O5 C4 O4 123.32(13) 4_656 . ?
O5 C4 C3 117.64(12) 4_656 3_566 ?
O4 C4 C3 118.96(12) . 3_566 ?

loop_
_geom_bond_atom_site_label_1
_geom_bond_atom_site_label_2
_geom_bond_distance
_geom_bond_site_symmetry_2
_geom_bond_publ_flag
Co O5 2.0771(13) . ?
Co O4 2.1104(15) . ?
Co O2 2.1116(15) . ?
Co O1 2.1337(14) . ?
Co O3 2.1888(14) . ?
Co O6 2.2660(16) . ?
Mn O5 2.0771(13) . ?
Mn O4 2.1104(15) . ?
Mn O2 2.1116(15) . ?
Mn O1 2.1337(14) . ?
Mn O3 2.1888(14) . ?
Mn O6 2.2660(16) . ?
O1 C1 1.2462(17) . ?
O2 C1 1.2702(17) 2_665 ?
O3 C2 1.4192(17) . ?
O3 H4 0.77(2) . ?
O4 C4 1.2573(17) . ?
O5 C4 1.2544(17) 4_646 ?
O6 H1 0.87(3) . ?
O6 H3 0.82(3) . ?
C1 O2 1.2702(17) 2_664 ?
C1 C2 1.528(2) . ?
C2 C3 1.523(2) . ?
C2 H2 1.0000 . ?
C3 C4 1.519(2) 3_466 ?
C3 H3A 0.9900 . ?
C3 H3B 0.9900 . ?
C4 O5 1.2543(17) 4_656 ?
C4 C3 1.519(2) 3_566 ?
